data_7241296
loop_
_publ_author_name
'Hande, Aniket A.'
'Darrigan, Clovis'
'Bartos, Paulina'
'Bayl\`ere, Patrick'
'Pietrzak, Anna'
'Kaszy\'nski, Piotr'
'Chrostowska, Anna'

_publ_section_title
;
 UV-photoelectron spectroscopy of stable radicals: the electronic
 structure of planar Blatter radicals as materials for organic
 electronics.
;
_journal_issue 41
_journal_name_full 'Physical chemistry chemical physics : PCCP'
_journal_page_first 23637
_journal_page_last 23644
_journal_paper_doi 10.1039/d0cp03896b
_journal_volume 22
_journal_year 2020
_chemical_formula_moiety 'C20 H11 F3 N3 O'
_chemical_formula_sum 'C20 H11 F3 N3 O'
_chemical_formula_weight 366.32
_space_group_crystal_system monoclinic
_space_group_IT_number 14
_space_group_name_Hall '-P 2yn'
_space_group_name_H-M_alt 'P 1 21/n 1'
_atom_sites_solution_hydrogens geom
_atom_sites_solution_primary other
_audit_creation_method SHELXL-2018/1
_audit_update_record
;
2020-03-05 deposited with the CCDC.	2020-09-23 downloaded from the CCDC.
;
_cell_angle_alpha 90
_cell_angle_beta 104.022(2)
_cell_angle_gamma 90
_cell_formula_units_Z 4
_cell_length_a 7.5809(2)
_cell_length_b 19.0996(2)
_cell_length_c 11.1263(3)
_cell_measurement_reflns_used 22656
_cell_measurement_temperature 100.0(1)
_cell_measurement_theta_max 78.9140
_cell_measurement_theta_min 4.0710
_cell_volume 1563.00(6)
_computing_cell_refinement 'CrysAlisPro 1.171.40.57a (Rigaku OD, 2019)'
_computing_data_collection 'CrysAlisPro 1.171.40.57a (Rigaku OD, 2019)'
_computing_data_reduction 'CrysAlisPro 1.171.40.57a (Rigaku OD, 2019)'
_computing_structure_refinement 'SHELXL-2018/1 (Sheldrick, 2018)'
_computing_structure_solution 'SHELXT 2014/5 (Sheldrick, 2014)'
_diffrn_ambient_temperature 100.0(1)
_diffrn_measured_fraction_theta_full 1.000
_diffrn_measured_fraction_theta_max 0.991
_diffrn_measurement_device_type 'XtaLAB Synergy, Dualflex, Pilatus 300K'
_diffrn_measurement_method '\w scans'
_diffrn_radiation_type CuK\a
_diffrn_radiation_wavelength 1.54184
_diffrn_reflns_av_R_equivalents 0.0276
_diffrn_reflns_av_unetI/netI 0.0111
_diffrn_reflns_Laue_measured_fraction_full 1.000
_diffrn_reflns_Laue_measured_fraction_max 0.991
_diffrn_reflns_limit_h_max 9
_diffrn_reflns_limit_h_min -9
_diffrn_reflns_limit_k_max 24
_diffrn_reflns_limit_k_min -24
_diffrn_reflns_limit_l_max 14
_diffrn_reflns_limit_l_min -13
_diffrn_reflns_number 32254
_diffrn_reflns_point_group_measured_fraction_full 1.000
_diffrn_reflns_point_group_measured_fraction_max 0.991
_diffrn_reflns_theta_full 67.684
_diffrn_reflns_theta_max 79.110
_diffrn_reflns_theta_min 4.630
_diffrn_source 'micro-focus sealed X-ray tube'
_exptl_absorpt_coefficient_mu 1.055
_exptl_absorpt_correction_T_max 1.000
_exptl_absorpt_correction_T_min 0.782
_exptl_absorpt_correction_type gaussian
_exptl_absorpt_process_details
;
CrysAlisPro 1.171.40.57a (Rigaku Oxford Diffraction, 2019)
Numerical absorption correction based on gaussian integration over
			a multifaceted crystal model
Empirical absorption correction using spherical harmonics,
 implemented in SCALE3 ABSPACK scaling algorithm.
;
_exptl_crystal_colour green
_exptl_crystal_density_diffrn 1.557
_exptl_crystal_description block
_exptl_crystal_F_000 748
_exptl_crystal_preparation 'Magnetic properties'
_exptl_crystal_size_max 0.158
_exptl_crystal_size_mid 0.066
_exptl_crystal_size_min 0.038
_refine_diff_density_max 0.294
_refine_diff_density_min -0.350
_refine_diff_density_rms 0.045
_refine_ls_extinction_method none
_refine_ls_goodness_of_fit_ref 1.066
_refine_ls_hydrogen_treatment constr
_refine_ls_matrix_type full
_refine_ls_number_parameters 244
_refine_ls_number_reflns 3349
_refine_ls_number_restraints 0
_refine_ls_restrained_S_all 1.066
_refine_ls_R_factor_all 0.0367
_refine_ls_R_factor_gt 0.0352
_refine_ls_shift/su_max 0.001
_refine_ls_shift/su_mean 0.000
_refine_ls_structure_factor_coef Fsqd
_refine_ls_weighting_details 'w=1/[\s^2^(Fo^2^)+(0.0582P)^2^+0.5161P] where P=(Fo^2^+2Fc^2^)/3'
_refine_ls_weighting_scheme calc
_refine_ls_wR_factor_gt 0.1020
_refine_ls_wR_factor_ref 0.1036
_reflns_Friedel_coverage 0.000
_reflns_number_gt 3158
_reflns_number_total 3349
_reflns_threshold_expression 'I > 2\s(I)'
_cod_data_source_file d0cp03896b2.cif
_cod_data_source_block Pro_F_fin
_cod_depositor_comments 'Adding full bibliography for 7241296.cif.'
_cod_original_sg_symbol_H-M 'P 21/n'
_cod_database_code 7241296
_shelx_shelxl_version_number 2018/1
_shelx_space_group_comment
;
The symmetry employed for this shelxl refinement is uniquely defined
by the following loop, which should always be used as a source of
symmetry information in preference to the above space-group names.
They are only intended as comments.
;
_oxdiff_exptl_absorpt_empirical_full_min 0.880
_oxdiff_exptl_absorpt_empirical_full_max 1.209
_oxdiff_exptl_absorpt_empirical_details
;
Empirical correction (ABSPACK) includes:
- Absorption correction using spherical harmonics
- Frame scaling
;

loop_
_space_group_symop_operation_xyz
'x, y, z'
'-x+1/2, y+1/2, -z+1/2'
'-x, -y, -z'
'x-1/2, -y-1/2, z-1/2'

loop_
_atom_site_label
_atom_site_type_symbol
_atom_site_fract_x
_atom_site_fract_y
_atom_site_fract_z
_atom_site_U_iso_or_equiv
_atom_site_adp_type
_atom_site_occupancy
_atom_site_site_symmetry_order
_atom_site_calc_flag
_atom_site_refinement_flags_posn
_atom_site_refinement_flags_adp
_atom_site_refinement_flags_occupancy
_atom_site_disorder_assembly
_atom_site_disorder_group
C1 C 0.32205(15) 0.61932(5) 0.83014(10) 0.0201(2) Uani 1 1 d . . . . .
C2 C 0.20038(15) 0.67398(6) 0.78979(11) 0.0226(2) Uani 1 1 d . . . . .
H2 H 0.186180 0.709160 0.844472 0.027 Uiso 1 1 calc R U . . .
C3 C 0.10041(15) 0.67561(6) 0.66740(11) 0.0225(2) Uani 1 1 d . . . . .
H3 H 0.018901 0.711905 0.639783 0.027 Uiso 1 1 calc R U . . .
C4 C 0.12246(14) 0.62310(5) 0.58679(10) 0.0189(2) Uani 1 1 d . . . . .
O5 O 0.01832(10) 0.62767(4) 0.46679(7) 0.02159(18) Uani 1 1 d . . . . .
C6 C 0.04697(14) 0.57827(5) 0.38286(10) 0.0190(2) Uani 1 1 d . . . . .
C7 C -0.04652(15) 0.58426(6) 0.26029(10) 0.0224(2) Uani 1 1 d . . . . .
H7 H -0.127581 0.620938 0.234587 0.027 Uiso 1 1 calc R U . . .
C8 C -0.01706(15) 0.53411(6) 0.17534(10) 0.0239(2) Uani 1 1 d . . . . .
H8 H -0.078281 0.538355 0.092462 0.029 Uiso 1 1 calc R U . . .
C9 C 0.10046(15) 0.47852(6) 0.21136(10) 0.0218(2) Uani 1 1 d . . . . .
H9 H 0.118425 0.446246 0.152873 0.026 Uiso 1 1 calc R U . . .
C00R C 0.42319(16) 0.61487(6) 0.96340(10) 0.0237(2) Uani 1 1 d . . . . .
C10 C 0.19282(14) 0.47074(6) 0.33629(10) 0.0184(2) Uani 1 1 d . . . . .
C11 C 0.16520(13) 0.52227(5) 0.42024(9) 0.0172(2) Uani 1 1 d . . . . .
N12 N 0.30254(12) 0.41389(5) 0.37677(8) 0.01813(19) Uani 1 1 d . . . . .
C13 C 0.37949(13) 0.41225(5) 0.49833(9) 0.0162(2) Uani 1 1 d . . . . .
C14 C 0.49406(13) 0.35068(5) 0.54762(9) 0.0167(2) Uani 1 1 d . . . . .
C15 C 0.51989(14) 0.29736(6) 0.46772(10) 0.0196(2) Uani 1 1 d . . . . .
H15 H 0.465526 0.300620 0.383483 0.023 Uiso 1 1 calc R U . . .
C16 C 0.62621(15) 0.23947(6) 0.51316(10) 0.0230(2) Uani 1 1 d . . . . .
H16 H 0.641196 0.203869 0.459465 0.028 Uiso 1 1 calc R U . . .
C17 C 0.71037(15) 0.23458(6) 0.63881(10) 0.0226(2) Uani 1 1 d . . . . .
H17 H 0.781375 0.195802 0.669309 0.027 Uiso 1 1 calc R U . . .
C18 C 0.68752(15) 0.28801(6) 0.71824(10) 0.0214(2) Uani 1 1 d . . . . .
H18 H 0.745069 0.285215 0.802016 0.026 Uiso 1 1 calc R U . . .
C19 C 0.57962(14) 0.34554(5) 0.67383(10) 0.0191(2) Uani 1 1 d . . . . .
H19 H 0.564076 0.380783 0.728022 0.023 Uiso 1 1 calc R U . . .
N20 N 0.36847(11) 0.45991(4) 0.58492(8) 0.01683(19) Uani 1 1 d . . . . .
N21 N 0.25961(11) 0.51537(4) 0.54327(8) 0.01644(19) Uani 1 1 d . . . . .
C22 C 0.24367(14) 0.56794(5) 0.62784(10) 0.0171(2) Uani 1 1 d . . . . .
C23 C 0.34488(14) 0.56608(5) 0.75035(10) 0.0180(2) Uani 1 1 d . . . . .
H23 H 0.426341 0.529797 0.778183 0.022 Uiso 1 1 calc R U . . .
F24 F 0.59086(11) 0.58853(5) 0.97827(7) 0.0405(2) Uani 1 1 d . . . . .
F25 F 0.33918(13) 0.57427(5) 1.02985(7) 0.0474(2) Uani 1 1 d . . . . .
F26 F 0.44500(11) 0.67721(4) 1.01936(7) 0.0371(2) Uani 1 1 d . . . . .

loop_
_atom_site_aniso_label
_atom_site_aniso_U_11
_atom_site_aniso_U_22
_atom_site_aniso_U_33
_atom_site_aniso_U_23
_atom_site_aniso_U_13
_atom_site_aniso_U_12
C1 0.0217(5) 0.0185(5) 0.0213(5) -0.0013(4) 0.0077(4) -0.0028(4)
C2 0.0269(6) 0.0175(5) 0.0260(6) -0.0029(4) 0.0112(4) 0.0001(4)
C3 0.0240(5) 0.0171(5) 0.0279(6) 0.0024(4) 0.0094(4) 0.0028(4)
C4 0.0180(5) 0.0196(5) 0.0197(5) 0.0032(4) 0.0056(4) -0.0012(4)
O5 0.0219(4) 0.0211(4) 0.0211(4) 0.0031(3) 0.0038(3) 0.0046(3)
C6 0.0179(5) 0.0202(5) 0.0199(5) 0.0030(4) 0.0067(4) -0.0009(4)
C7 0.0186(5) 0.0258(5) 0.0222(5) 0.0080(4) 0.0039(4) 0.0014(4)
C8 0.0219(5) 0.0320(6) 0.0168(5) 0.0058(4) 0.0027(4) -0.0006(4)
C9 0.0217(5) 0.0279(5) 0.0162(5) 0.0006(4) 0.0052(4) -0.0013(4)
C00R 0.0291(6) 0.0197(5) 0.0231(5) -0.0050(4) 0.0081(4) -0.0014(4)
C10 0.0157(5) 0.0223(5) 0.0177(5) 0.0023(4) 0.0052(4) -0.0018(4)
C11 0.0151(4) 0.0202(5) 0.0165(5) 0.0031(4) 0.0041(4) -0.0023(4)
N12 0.0181(4) 0.0203(4) 0.0159(4) 0.0002(3) 0.0040(3) -0.0010(3)
C13 0.0147(4) 0.0180(5) 0.0164(5) 0.0002(4) 0.0048(4) -0.0030(4)
C14 0.0151(4) 0.0173(5) 0.0182(5) 0.0002(4) 0.0052(4) -0.0024(4)
C15 0.0209(5) 0.0201(5) 0.0171(5) -0.0015(4) 0.0035(4) -0.0018(4)
C16 0.0276(5) 0.0187(5) 0.0235(5) -0.0035(4) 0.0076(4) 0.0008(4)
C17 0.0234(5) 0.0188(5) 0.0255(5) 0.0023(4) 0.0059(4) 0.0033(4)
C18 0.0219(5) 0.0228(5) 0.0184(5) 0.0016(4) 0.0026(4) 0.0006(4)
C19 0.0209(5) 0.0186(5) 0.0177(5) -0.0017(4) 0.0048(4) 0.0001(4)
N20 0.0167(4) 0.0165(4) 0.0168(4) 0.0007(3) 0.0030(3) 0.0008(3)
N21 0.0165(4) 0.0167(4) 0.0159(4) 0.0013(3) 0.0035(3) 0.0004(3)
C22 0.0176(5) 0.0158(5) 0.0193(5) -0.0001(4) 0.0072(4) -0.0018(4)
C23 0.0182(5) 0.0170(5) 0.0194(5) 0.0004(4) 0.0058(4) -0.0002(4)
F24 0.0373(4) 0.0532(5) 0.0253(4) -0.0093(3) -0.0032(3) 0.0180(4)
F25 0.0619(6) 0.0566(5) 0.0216(4) 0.0043(3) 0.0060(4) -0.0294(4)
F26 0.0507(5) 0.0260(4) 0.0298(4) -0.0125(3) 0.0002(3) 0.0012(3)

loop_
_atom_type_symbol
_atom_type_description
_atom_type_scat_dispersion_real
_atom_type_scat_dispersion_imag
_atom_type_scat_source
C C 0.0181 0.0091 'International Tables Vol C Tables 4.2.6.8 and 6.1.1.4'
H H 0.0000 0.0000 'International Tables Vol C Tables 4.2.6.8 and 6.1.1.4'
F F 0.0727 0.0534 'International Tables Vol C Tables 4.2.6.8 and 6.1.1.4'
N N 0.0311 0.0180 'International Tables Vol C Tables 4.2.6.8 and 6.1.1.4'
O O 0.0492 0.0322 'International Tables Vol C Tables 4.2.6.8 and 6.1.1.4'

loop_
_geom_angle_atom_site_label_1
_geom_angle_atom_site_label_2
_geom_angle_atom_site_label_3
_geom_angle
_geom_angle_site_symmetry_1
_geom_angle_site_symmetry_3
_geom_angle_publ_flag
C23 C1 C2 121.21(10) . . ?
C23 C1 C00R 118.58(9) . . ?
C2 C1 C00R 120.11(10) . . ?
C3 C2 C1 119.60(10) . . ?
C3 C2 H2 120.2 . . ?
C1 C2 H2 120.2 . . ?
C4 C3 C2 119.79(10) . . ?
C4 C3 H3 120.1 . . ?
C2 C3 H3 120.1 . . ?
O5 C4 C3 116.83(9) . . ?
O5 C4 C22 122.68(9) . . ?
C3 C4 C22 120.48(10) . . ?
C4 O5 C6 117.67(8) . . ?
C7 C6 O5 118.94(9) . . ?
C7 C6 C11 119.86(10) . . ?
O5 C6 C11 121.19(9) . . ?
C6 C7 C8 118.81(10) . . ?
C6 C7 H7 120.6 . . ?
C8 C7 H7 120.6 . . ?
C9 C8 C7 121.79(10) . . ?
C9 C8 H8 119.1 . . ?
C7 C8 H8 119.1 . . ?
C8 C9 C10 120.01(10) . . ?
C8 C9 H9 120.0 . . ?
C10 C9 H9 120.0 . . ?
F25 C00R F26 106.36(9) . . ?
F25 C00R F24 106.21(10) . . ?
F26 C00R F24 105.72(9) . . ?
F25 C00R C1 112.50(9) . . ?
F26 C00R C1 112.76(9) . . ?
F24 C00R C1 112.73(9) . . ?
N12 C10 C9 121.63(10) . . ?
N12 C10 C11 120.68(9) . . ?
C9 C10 C11 117.66(10) . . ?
N21 C11 C6 120.53(9) . . ?
N21 C11 C10 117.64(9) . . ?
C6 C11 C10 121.83(10) . . ?
C13 N12 C10 115.51(9) . . ?
N12 C13 N20 128.47(9) . . ?
N12 C13 C14 117.69(9) . . ?
N20 C13 C14 113.84(9) . . ?
C15 C14 C19 119.01(9) . . ?
C15 C14 C13 120.12(9) . . ?
C19 C14 C13 120.86(9) . . ?
C16 C15 C14 120.48(10) . . ?
C16 C15 H15 119.8 . . ?
C14 C15 H15 119.8 . . ?
C15 C16 C17 120.20(10) . . ?
C15 C16 H16 119.9 . . ?
C17 C16 H16 119.9 . . ?
C18 C17 C16 119.51(10) . . ?
C18 C17 H17 120.2 . . ?
C16 C17 H17 120.2 . . ?
C19 C18 C17 120.62(10) . . ?
C19 C18 H18 119.7 . . ?
C17 C18 H18 119.7 . . ?
C18 C19 C14 120.17(9) . . ?
C18 C19 H19 119.9 . . ?
C14 C19 H19 119.9 . . ?
C13 N20 N21 115.06(8) . . ?
N20 N21 C11 122.52(8) . . ?
N20 N21 C22 118.39(8) . . ?
C11 N21 C22 119.09(9) . . ?
C23 C22 C4 120.05(9) . . ?
C23 C22 N21 121.47(9) . . ?
C4 C22 N21 118.48(9) . . ?
C1 C23 C22 118.86(9) . . ?
C1 C23 H23 120.6 . . ?
C22 C23 H23 120.6 . . ?

loop_
_geom_bond_atom_site_label_1
_geom_bond_atom_site_label_2
_geom_bond_distance
_geom_bond_site_symmetry_2
_geom_bond_publ_flag
C1 C23 1.3881(14) . ?
C1 C2 1.3933(15) . ?
C1 C00R 1.4975(15) . ?
C2 C3 1.3891(16) . ?
C2 H2 0.9300 . ?
C3 C4 1.3823(15) . ?
C3 H3 0.9300 . ?
C4 O5 1.3793(13) . ?
C4 C22 1.3998(14) . ?
O5 C6 1.3813(13) . ?
C6 C7 1.3809(15) . ?
C6 C11 1.3927(15) . ?
C7 C8 1.4011(17) . ?
C7 H7 0.9300 . ?
C8 C9 1.3815(16) . ?
C8 H8 0.9300 . ?
C9 C10 1.4046(14) . ?
C9 H9 0.9300 . ?
C00R F25 1.3348(14) . ?
C00R F26 1.3352(13) . ?
C00R F24 1.3395(14) . ?
C10 N12 1.3755(14) . ?
C10 C11 1.4071(15) . ?
C11 N21 1.3887(13) . ?
N12 C13 1.3373(13) . ?
C13 N20 1.3427(13) . ?
C13 C14 1.4855(14) . ?
C14 C15 1.3966(14) . ?
C14 C19 1.4004(14) . ?
C15 C16 1.3894(15) . ?
C15 H15 0.9300 . ?
C16 C17 1.3922(16) . ?
C16 H16 0.9300 . ?
C17 C18 1.3880(15) . ?
C17 H17 0.9300 . ?
C18 C19 1.3874(15) . ?
C18 H18 0.9300 . ?
C19 H19 0.9300 . ?
N20 N21 1.3537(12) . ?
N21 C22 1.4012(13) . ?
C22 C23 1.3933(14) . ?
C23 H23 0.9300 . ?
